data_7048884
loop_
_publ_author_name
'Saiki, Ryo'
'Miyamoto, Haruka'
'Sagayama, Hajime'
'Kumai, Reiji'
'Newton, Graham N.'
'Shiga, Takuya'
'Oshio, Hiroki'

_publ_section_title
;
 Substituent dependence on the spin crossover behaviour of mononuclear
 Fe(ii) complexes with asymmetric tridentate ligands.
;
_journal_issue 10
_journal_name_full 'Dalton transactions (Cambridge, England : 2003)'
_journal_page_first 3231
_journal_page_last 3236
_journal_paper_doi 10.1039/c9dt00204a
_journal_volume 48
_journal_year 2019
_chemical_formula_moiety 'C44 H34 Fe N10, C6 H14 O, 2(B F4), C H4 O, C O, O'
_chemical_formula_sum 'C52 H52 B2 F8 Fe N10 O4'
_chemical_formula_weight 1110.50
_space_group_crystal_system monoclinic
_space_group_IT_number 15
_space_group_name_Hall '-C 2yc'
_space_group_name_H-M_alt 'C 1 2/c 1'
_symmetry_space_group_name_Hall '-C 2yc'
_symmetry_space_group_name_H-M 'C 1 2/c 1'
_atom_sites_solution_hydrogens geom
_audit_creation_method SHELXL-2016/6
_audit_update_record
;
2019-01-29 deposited with the CCDC.
2019-01-29 downloaded from the CCDC.
;
_cell_angle_alpha 90
_cell_angle_beta 121.5440(10)
_cell_angle_gamma 90
_cell_formula_units_Z 8
_cell_length_a 32.0647(13)
_cell_length_b 16.2520(5)
_cell_length_c 24.1773(17)
_cell_measurement_reflns_used 20186
_cell_measurement_temperature 20(2)
_cell_measurement_theta_max 36.99
_cell_measurement_theta_min 2.05
_cell_volume 10737.5(9)
_computing_cell_refinement 'Rigaku RAPID Auto'
_computing_data_collection 'Rigaku RAPID Auto'
_computing_data_reduction 'Rigaku RAPID Auto'
_computing_molecular_graphics 'Crystal Maker'
_computing_publication_material 'SHELXL-2016/6 (Sheldrick, 2016)'
_computing_structure_refinement 'SHELXL-2016/6 (Sheldrick, 2016)'
_computing_structure_solution 'SHELXS-97 (Sheldrick 2008)'
_diffrn_ambient_temperature 20(2)
_diffrn_detector_area_resol_mean 10
_diffrn_measured_fraction_theta_full 0.876
_diffrn_measured_fraction_theta_max 0.872
_diffrn_measurement_device_type 'IP area detector'
_diffrn_measurement_method 'omega scans'
_diffrn_radiation_monochromator 'Si (111)'
_diffrn_radiation_source synchrotron
_diffrn_radiation_type synchrotron
_diffrn_radiation_wavelength 1.000
_diffrn_reflns_av_R_equivalents 0.1017
_diffrn_reflns_av_unetI/netI 0.1059
_diffrn_reflns_Laue_measured_fraction_full 0.876
_diffrn_reflns_Laue_measured_fraction_max 0.872
_diffrn_reflns_limit_h_max 38
_diffrn_reflns_limit_h_min -31
_diffrn_reflns_limit_k_max 12
_diffrn_reflns_limit_k_min -16
_diffrn_reflns_limit_l_max 29
_diffrn_reflns_limit_l_min -27
_diffrn_reflns_number 21855
_diffrn_reflns_point_group_measured_fraction_full 0.876
_diffrn_reflns_point_group_measured_fraction_max 0.872
_diffrn_reflns_theta_full 36.870
_diffrn_reflns_theta_max 37.005
_diffrn_reflns_theta_min 2.051
_exptl_absorpt_coefficient_mu 0.886
_exptl_absorpt_correction_T_max 1.3034
_exptl_absorpt_correction_T_min 0.0003
_exptl_absorpt_correction_type empirical
_exptl_absorpt_process_details ABSCOR
_exptl_crystal_colour red
_exptl_crystal_density_diffrn 1.374
_exptl_crystal_density_method 'not measured'
_exptl_crystal_description plates
_exptl_crystal_F_000 4592
_exptl_crystal_size_max 0.200
_exptl_crystal_size_mid 0.100
_exptl_crystal_size_min 0.080
_refine_diff_density_max 1.481
_refine_diff_density_min -1.167
_refine_diff_density_rms 0.104
_refine_ls_extinction_method none
_refine_ls_goodness_of_fit_ref 1.219
_refine_ls_hydrogen_treatment constr
_refine_ls_matrix_type full
_refine_ls_number_parameters 688
_refine_ls_number_reflns 8554
_refine_ls_number_restraints 2
_refine_ls_restrained_S_all 1.320
_refine_ls_R_factor_all 0.1542
_refine_ls_R_factor_gt 0.1189
_refine_ls_shift/su_max 0.015
_refine_ls_shift/su_mean 0.000
_refine_ls_structure_factor_coef Fsqd
_refine_ls_weighting_details 'w=1/[\s^2^(Fo^2^)+(0.2000P)^2^] where P=(Fo^2^+2Fc^2^)/3'
_refine_ls_weighting_scheme calc
_refine_ls_wR_factor_gt 0.3245
_refine_ls_wR_factor_ref 0.3462
_reflns_Friedel_coverage 0.000
_reflns_number_gt 5159
_reflns_number_total 8554
_reflns_threshold_expression 'I > 2\s(I)'
_cod_data_source_file c9dt00204a2.cif
_cod_data_source_block Comp1_green
_cod_depositor_comments 'Adding full bibliography for 7048880--7048885.cif.'
_cod_database_code 7048884
_shelx_shelxl_version_number 2016/6
_shelx_space_group_comment
;
The symmetry employed for this shelxl refinement is uniquely defined
by the following loop, which should always be used as a source of
symmetry information in preference to the above space-group names.
They are only intended as comments.
;
_shelx_estimated_absorpt_t_min 0.843
_shelx_estimated_absorpt_t_max 0.933

loop_
_space_group_symop_operation_xyz
'x, y, z'
'-x, y, -z+1/2'
'x+1/2, y+1/2, z'
'-x+1/2, y+1/2, -z+1/2'
'-x, -y, -z'
'x, -y, z-1/2'
'-x+1/2, -y+1/2, -z'
'x+1/2, -y+1/2, z-1/2'

loop_
_atom_site_label
_atom_site_type_symbol
_atom_site_fract_x
_atom_site_fract_y
_atom_site_fract_z
_atom_site_U_iso_or_equiv
_atom_site_adp_type
_atom_site_occupancy
_atom_site_site_symmetry_order
_atom_site_calc_flag
_atom_site_refinement_flags_posn
_atom_site_refinement_flags_adp
_atom_site_disorder_assembly
_atom_site_disorder_group
Fe1 Fe 0.67560(3) 0.40888(6) 0.59790(4) 0.0534(4) Uani 1 1 d . . . .
N1 N 0.68208(17) 0.3286(4) 0.5324(2) 0.0603(14) Uani 1 1 d . . . .
N2 N 0.67506(18) 0.2000(3) 0.4957(2) 0.0596(14) Uani 1 1 d . . . .
H1 H 0.669783 0.146589 0.491638 0.072 Uiso 1 1 calc R U . .
N3 N 0.66321(17) 0.2928(3) 0.6223(2) 0.0558(13) Uani 1 1 d . . . .
N4 N 0.66166(17) 0.4300(3) 0.6748(2) 0.0549(13) Uani 1 1 d . . . .
N5 N 0.65119(17) 0.4941(3) 0.7011(2) 0.0607(14) Uani 1 1 d . . . .
H2 H 0.655965 0.545775 0.695036 0.073 Uiso 1 1 calc R U . .
N6 N 0.60267(18) 0.4426(4) 0.5251(2) 0.0670(16) Uani 1 1 d . . . .
N7 N 0.5532(2) 0.5342(5) 0.4484(3) 0.087(2) Uani 1 1 d . . . .
H3 H 0.543671 0.577758 0.423015 0.104 Uiso 1 1 calc R U . .
N8 N 0.68405(19) 0.5230(3) 0.5638(2) 0.0583(13) Uani 1 1 d . . . .
N9 N 0.75232(18) 0.4358(4) 0.6561(2) 0.0596(14) Uani 1 1 d . . . .
N10 N 0.7933(2) 0.4041(3) 0.7043(2) 0.0629(15) Uani 1 1 d . . . .
H4 H 0.794330 0.357092 0.723019 0.075 Uiso 1 1 calc R U . .
C1 C 0.6909(2) 0.3292(5) 0.4819(3) 0.0595(17) Uani 1 1 d . . . .
C2 C 0.7037(2) 0.3932(4) 0.4553(3) 0.0621(17) Uani 1 1 d . . . .
H5 H 0.707105 0.448088 0.470589 0.074 Uiso 1 1 calc R U . .
C3 C 0.7112(2) 0.3725(6) 0.4052(3) 0.072(2) Uani 1 1 d . . . .
H6 H 0.719577 0.414771 0.385599 0.087 Uiso 1 1 calc R U . .
C4 C 0.7068(2) 0.2924(5) 0.3829(3) 0.070(2) Uani 1 1 d . . . .
H7 H 0.712431 0.281405 0.348703 0.084 Uiso 1 1 calc R U . .
C5 C 0.6947(2) 0.2290(5) 0.4088(3) 0.0640(18) Uani 1 1 d . . . .
H8 H 0.691581 0.174119 0.393508 0.077 Uiso 1 1 calc R U . .
C6 C 0.6870(2) 0.2489(5) 0.4586(3) 0.0589(17) Uani 1 1 d . . . .
C7 C 0.6731(2) 0.2494(5) 0.5388(3) 0.0571(16) Uani 1 1 d . . . .
C8 C 0.6640(2) 0.2274(4) 0.5899(3) 0.0590(17) Uani 1 1 d . . . .
C9 C 0.6557(3) 0.1481(5) 0.6040(3) 0.085(2) Uani 1 1 d . . . .
H9 H 0.656058 0.102004 0.580125 0.102 Uiso 1 1 calc R U . .
C10 C 0.6469(3) 0.1386(6) 0.6542(4) 0.099(3) Uani 1 1 d . . . .
H10 H 0.641690 0.085230 0.665558 0.119 Uiso 1 1 calc R U . .
C11 C 0.6458(3) 0.2071(5) 0.6878(3) 0.082(2) Uani 1 1 d . . . .
H11 H 0.640104 0.201072 0.722447 0.098 Uiso 1 1 calc R U . .
C12 C 0.6529(2) 0.2835(4) 0.6703(3) 0.0619(17) Uani 1 1 d . . . .
C13 C 0.6498(2) 0.3623(4) 0.6957(3) 0.0554(16) Uani 1 1 d . . . .
C14 C 0.6310(2) 0.3847(5) 0.7354(3) 0.0672(19) Uani 1 1 d . . . .
H12 H 0.619817 0.348909 0.755925 0.081 Uiso 1 1 calc R U . .
C15 C 0.6326(2) 0.4705(5) 0.7377(2) 0.0620(18) Uani 1 1 d . . . .
C16 C 0.6149(2) 0.5266(5) 0.7669(3) 0.0621(17) Uani 1 1 d . . . .
C17 C 0.6023(2) 0.4971(5) 0.8111(3) 0.0716(19) Uani 1 1 d . . . .
H13 H 0.606834 0.440540 0.822786 0.086 Uiso 1 1 calc R U . .
C18 C 0.5836(3) 0.5484(5) 0.8370(3) 0.073(2) Uani 1 1 d . . . .
H14 H 0.576160 0.526728 0.867369 0.088 Uiso 1 1 calc R U . .
C19 C 0.5749(2) 0.6322(5) 0.8209(3) 0.0689(19) Uani 1 1 d . . . .
C20 C 0.5877(2) 0.6618(5) 0.7776(3) 0.0636(17) Uani 1 1 d . . . .
H15 H 0.583169 0.718442 0.766159 0.076 Uiso 1 1 calc R U . .
C21 C 0.6071(2) 0.6094(5) 0.7508(3) 0.0661(19) Uani 1 1 d . . . .
H16 H 0.615075 0.630872 0.720965 0.079 Uiso 1 1 calc R U . .
C22 C 0.5540(2) 0.6876(5) 0.8500(3) 0.076(2) Uani 1 1 d . . . .
H43 H 0.575312 0.687146 0.897393 0.114 Uiso 1 1 calc R U . .
H44 H 0.521314 0.668003 0.837774 0.114 Uiso 1 1 calc R U . .
H45 H 0.551559 0.743768 0.833882 0.114 Uiso 1 1 calc R U . .
C23 C 0.5554(3) 0.4166(5) 0.4980(4) 0.077(2) Uani 1 1 d . . . .
C24 C 0.5364(3) 0.3496(6) 0.5116(4) 0.092(3) Uani 1 1 d . . . .
H17 H 0.557020 0.310848 0.543837 0.111 Uiso 1 1 calc R U . .
C25 C 0.4849(3) 0.3402(7) 0.4758(5) 0.105(3) Uani 1 1 d . . . .
H18 H 0.470218 0.294917 0.484105 0.127 Uiso 1 1 calc R U . .
C26 C 0.4561(3) 0.3972(8) 0.4287(4) 0.105(4) Uani 1 1 d . . . .
H19 H 0.421666 0.389252 0.405322 0.126 Uiso 1 1 calc R U . .
C27 C 0.4740(3) 0.4652(8) 0.4131(4) 0.108(3) Uani 1 1 d . . . .
H20 H 0.453333 0.502915 0.379921 0.130 Uiso 1 1 calc R U . .
C28 C 0.5240(3) 0.4739(6) 0.4495(3) 0.083(2) Uani 1 1 d . . . .
C29 C 0.6003(3) 0.5133(5) 0.4948(3) 0.071(2) Uani 1 1 d . . . .
C30 C 0.6446(3) 0.5586(5) 0.5128(3) 0.0679(19) Uani 1 1 d . . . .
C31 C 0.6494(3) 0.6291(5) 0.4832(4) 0.083(2) Uani 1 1 d . . . .
H21 H 0.621690 0.654847 0.447688 0.100 Uiso 1 1 calc R U . .
C32 C 0.6965(4) 0.6599(5) 0.5078(4) 0.094(3) Uani 1 1 d . . . .
H22 H 0.701450 0.705636 0.487488 0.113 Uiso 1 1 calc R U . .
C33 C 0.7351(3) 0.6249(5) 0.5606(3) 0.074(2) Uani 1 1 d . . . .
H23 H 0.766717 0.648771 0.579183 0.089 Uiso 1 1 calc R U . .
C34 C 0.7287(2) 0.5545(4) 0.5876(3) 0.0607(17) Uani 1 1 d . . . .
C35 C 0.7667(2) 0.5083(4) 0.6414(3) 0.0559(16) Uani 1 1 d . . . .
C36 C 0.8167(2) 0.5178(4) 0.6819(3) 0.0626(17) Uani 1 1 d . . . .
H24 H 0.835697 0.562637 0.681889 0.075 Uiso 1 1 calc R U . .
C37 C 0.8338(2) 0.4504(5) 0.7223(3) 0.0620(17) Uani 1 1 d . . . .
C38 C 0.8829(3) 0.4259(5) 0.7729(3) 0.0654(18) Uani 1 1 d . . . .
C39 C 0.9209(3) 0.4816(6) 0.7968(4) 0.096(3) Uani 1 1 d . . . .
H25 H 0.914608 0.535751 0.779437 0.115 Uiso 1 1 calc R U . .
C40 C 0.9680(3) 0.4608(6) 0.8455(5) 0.102(3) Uani 1 1 d . . . .
H26 H 0.993369 0.500600 0.861027 0.122 Uiso 1 1 calc R U . .
C41 C 0.9786(3) 0.3804(6) 0.8723(4) 0.084(2) Uani 1 1 d . . . .
C42 C 0.9410(3) 0.3272(5) 0.8483(3) 0.076(2) Uani 1 1 d . . . .
H27 H 0.947144 0.273110 0.865682 0.091 Uiso 1 1 calc R U . .
C43 C 0.8941(3) 0.3471(5) 0.7996(3) 0.072(2) Uani 1 1 d . . . .
H28 H 0.869091 0.306569 0.784010 0.087 Uiso 1 1 calc R U . .
C44 C 1.0301(3) 0.3590(6) 0.9281(4) 0.099(3) Uani 1 1 d . . . .
H46 H 1.054316 0.385865 0.921094 0.149 Uiso 1 1 calc R U . .
H47 H 1.034751 0.299259 0.929950 0.149 Uiso 1 1 calc R U . .
H48 H 1.034278 0.378211 0.969174 0.149 Uiso 1 1 calc R U . .
B1 B 0.7862(3) 0.1890(6) 0.7887(4) 0.074(2) Uani 1 1 d . . . .
B2 B 0.6117(4) 0.7910(7) 0.3438(4) 0.082(3) Uani 1 1 d . . . .
F1 F 0.78549(19) 0.2579(3) 0.7589(3) 0.125(2) Uani 1 1 d . . . .
F2 F 0.83305(19) 0.1662(4) 0.8329(2) 0.130(2) Uani 1 1 d . . . .
F3 F 0.7592(2) 0.1990(3) 0.8160(3) 0.1159(18) Uani 1 1 d . . . .
F4 F 0.7680(2) 0.1298(6) 0.7425(5) 0.212(4) Uani 1 1 d . . . .
F5 F 0.6022(2) 0.7083(3) 0.3366(2) 0.1179(18) Uani 1 1 d . . . .
F6 F 0.65281(19) 0.8116(3) 0.3965(2) 0.1167(18) Uani 1 1 d . . . .
F7 F 0.5736(2) 0.8267(4) 0.3503(4) 0.158(3) Uani 1 1 d . . . .
F8 F 0.60603(17) 0.8237(3) 0.2890(2) 0.0976(14) Uani 1 1 d . . . .
O1 O 0.65970(19) -0.0729(3) 0.5599(2) 0.0878(16) Uani 1 1 d . . . .
O2 O 0.6479(2) 0.0402(3) 0.4724(2) 0.0898(15) Uani 1 1 d . . . .
H55 H 0.650420 0.000815 0.496442 0.135 Uiso 1 1 calc R U . .
O3 O 0.5226(2) 0.6692(3) 0.3681(3) 0.126(2) Uiso 1 1 d D . . .
C45 C 0.7080(3) -0.1062(6) 0.6062(4) 0.100(3) Uani 1 1 d . . . .
H29 H 0.704672 -0.164010 0.617463 0.120 Uiso 1 1 calc R U . .
C46 C 0.7373(3) -0.1055(6) 0.5732(4) 0.104(3) Uani 1 1 d . . . .
H30 H 0.721094 -0.140532 0.534483 0.156 Uiso 1 1 calc R U . .
H31 H 0.770325 -0.126540 0.603233 0.156 Uiso 1 1 calc R U . .
H32 H 0.739405 -0.049126 0.560521 0.156 Uiso 1 1 calc R U . .
C47 C 0.7294(3) -0.0528(6) 0.6665(4) 0.102(3) Uani 1 1 d . . . .
H33 H 0.734757 0.003021 0.656122 0.153 Uiso 1 1 calc R U . .
H34 H 0.760635 -0.076083 0.700503 0.153 Uiso 1 1 calc R U . .
H35 H 0.706585 -0.050764 0.681967 0.153 Uiso 1 1 calc R U . .
C48 C 0.6210(3) -0.1136(7) 0.5601(4) 0.102(3) Uani 1 1 d . . . .
H36 H 0.630072 -0.120873 0.606174 0.123 Uiso 1 1 calc R U . .
C49 C 0.5768(4) -0.0597(7) 0.5266(5) 0.124(3) Uani 1 1 d . . . .
H37 H 0.576869 -0.021507 0.558018 0.186 Uiso 1 1 calc R U . .
H38 H 0.547222 -0.093774 0.507469 0.186 Uiso 1 1 calc R U . .
H39 H 0.577241 -0.028409 0.492249 0.186 Uiso 1 1 calc R U . .
C50 C 0.6139(5) -0.1956(8) 0.5304(9) 0.199(8) Uani 1 1 d . . . .
H40 H 0.598956 -0.189689 0.483418 0.299 Uiso 1 1 calc R U . .
H41 H 0.592337 -0.228418 0.539222 0.299 Uiso 1 1 calc R U . .
H42 H 0.645595 -0.223197 0.548870 0.299 Uiso 1 1 calc R U . .
C51 C 0.6309(6) 0.0112(7) 0.4101(6) 0.186(7) Uani 1 1 d . . . .
H49 H 0.610628 0.053382 0.378358 0.279 Uiso 1 1 calc R U . .
H50 H 0.611393 -0.038626 0.402456 0.279 Uiso 1 1 calc R U . .
H51 H 0.658822 -0.001764 0.405471 0.279 Uiso 1 1 calc R U . .
C52 C 0.4972(6) 0.6224(12) 0.3013(9) 0.222(7) Uiso 1 1 d . . A 1
O4 O 0.4787(4) 0.8057(4) 0.3637(10) 0.59(2) Uiso 1 1 d D . B 1

loop_
_atom_site_aniso_label
_atom_site_aniso_U_11
_atom_site_aniso_U_22
_atom_site_aniso_U_33
_atom_site_aniso_U_23
_atom_site_aniso_U_13
_atom_site_aniso_U_12
Fe1 0.0719(6) 0.0528(8) 0.0412(5) -0.0011(4) 0.0336(4) -0.0002(4)
N1 0.071(3) 0.073(5) 0.043(3) 0.004(3) 0.034(2) 0.007(3)
N2 0.088(3) 0.052(4) 0.044(3) 0.005(2) 0.038(2) 0.005(3)
N3 0.073(3) 0.058(4) 0.042(2) -0.005(2) 0.034(2) 0.001(3)
N4 0.071(3) 0.052(4) 0.042(2) -0.008(2) 0.029(2) -0.004(2)
N5 0.077(3) 0.053(4) 0.051(3) -0.012(3) 0.033(3) -0.004(3)
N6 0.068(3) 0.093(5) 0.041(3) -0.023(3) 0.029(2) -0.010(3)
N7 0.083(4) 0.119(6) 0.049(3) -0.004(3) 0.028(3) 0.023(4)
N8 0.083(3) 0.048(4) 0.048(3) -0.006(2) 0.037(3) 0.007(3)
N9 0.080(3) 0.057(4) 0.044(3) -0.003(3) 0.034(3) 0.014(3)
N10 0.088(4) 0.059(4) 0.048(3) 0.002(3) 0.040(3) 0.015(3)
C1 0.067(3) 0.071(5) 0.040(3) 0.009(3) 0.028(3) 0.004(3)
C2 0.074(4) 0.064(5) 0.047(3) 0.006(3) 0.031(3) 0.004(3)
C3 0.068(4) 0.107(7) 0.045(3) 0.014(4) 0.031(3) -0.004(4)
C4 0.076(4) 0.096(7) 0.041(3) -0.005(4) 0.033(3) 0.000(4)
C5 0.074(4) 0.079(6) 0.039(3) 0.003(3) 0.029(3) 0.007(3)
C6 0.064(3) 0.067(5) 0.043(3) 0.006(3) 0.026(3) -0.003(3)
C7 0.071(4) 0.054(5) 0.046(3) -0.001(3) 0.030(3) 0.003(3)
C8 0.088(4) 0.047(5) 0.049(3) 0.012(3) 0.041(3) 0.006(3)
C9 0.143(7) 0.069(6) 0.074(4) 0.003(4) 0.078(5) 0.013(5)
C10 0.173(8) 0.075(7) 0.087(5) 0.022(5) 0.095(6) 0.014(6)
C11 0.147(7) 0.062(6) 0.065(4) 0.011(4) 0.076(5) 0.011(5)
C12 0.088(4) 0.056(5) 0.046(3) 0.005(3) 0.039(3) -0.004(3)
C13 0.083(4) 0.045(5) 0.043(3) 0.008(3) 0.037(3) 0.004(3)
C14 0.099(5) 0.064(6) 0.045(3) 0.005(3) 0.042(3) 0.003(4)
C15 0.082(4) 0.071(6) 0.031(3) -0.006(3) 0.028(3) 0.002(3)
C16 0.076(4) 0.061(6) 0.043(3) -0.003(3) 0.028(3) 0.000(3)
C17 0.100(5) 0.069(5) 0.054(3) 0.001(3) 0.046(4) 0.007(4)
C18 0.103(5) 0.069(6) 0.055(4) -0.011(4) 0.047(4) -0.004(4)
C19 0.077(4) 0.082(6) 0.045(3) -0.007(4) 0.030(3) -0.001(4)
C20 0.072(4) 0.064(5) 0.046(3) -0.001(3) 0.025(3) 0.005(3)
C21 0.080(4) 0.078(6) 0.045(3) -0.005(3) 0.036(3) -0.004(4)
C22 0.085(4) 0.085(6) 0.056(4) -0.003(4) 0.036(3) 0.011(4)
C23 0.087(5) 0.090(7) 0.066(4) -0.025(4) 0.048(4) -0.006(4)
C24 0.092(5) 0.121(8) 0.071(5) -0.036(5) 0.048(4) -0.010(5)
C25 0.103(6) 0.137(9) 0.089(6) -0.049(6) 0.058(5) -0.028(6)
C26 0.081(5) 0.161(11) 0.066(5) -0.049(6) 0.033(5) 0.002(6)
C27 0.090(6) 0.172(11) 0.060(4) -0.032(6) 0.036(5) 0.010(6)
C28 0.072(5) 0.121(8) 0.050(4) -0.023(4) 0.028(4) 0.012(5)
C29 0.095(5) 0.079(6) 0.040(3) 0.000(4) 0.038(3) 0.015(4)
C30 0.094(5) 0.061(5) 0.046(3) 0.000(3) 0.034(3) 0.013(4)
C31 0.117(6) 0.065(6) 0.060(4) 0.005(4) 0.042(4) 0.013(5)
C32 0.130(7) 0.070(6) 0.074(5) 0.013(4) 0.048(5) 0.005(5)
C33 0.106(5) 0.052(5) 0.064(4) 0.009(4) 0.044(4) 0.005(4)
C34 0.092(5) 0.048(5) 0.045(3) -0.005(3) 0.038(3) 0.003(4)
C35 0.097(5) 0.035(4) 0.050(3) 0.000(3) 0.048(3) 0.005(3)
C36 0.087(4) 0.060(5) 0.051(3) -0.011(3) 0.043(3) -0.006(3)
C37 0.086(4) 0.064(5) 0.045(3) -0.008(3) 0.040(3) 0.002(4)
C38 0.085(4) 0.063(6) 0.055(4) -0.007(4) 0.041(3) 0.007(4)
C39 0.101(6) 0.097(7) 0.076(5) 0.002(5) 0.037(5) 0.008(5)
C40 0.086(5) 0.073(7) 0.112(6) -0.006(5) 0.028(5) 0.003(4)
C41 0.092(5) 0.085(7) 0.064(4) -0.009(4) 0.033(4) 0.013(5)
C42 0.091(5) 0.085(6) 0.044(3) -0.002(4) 0.030(3) 0.016(4)
C43 0.095(5) 0.075(6) 0.056(4) -0.006(4) 0.046(4) 0.002(4)
C44 0.089(5) 0.105(7) 0.077(5) -0.003(5) 0.025(4) 0.015(5)
B1 0.111(6) 0.073(7) 0.057(4) -0.009(5) 0.058(5) -0.006(5)
B2 0.130(7) 0.073(8) 0.060(5) -0.013(4) 0.061(5) -0.031(6)
F1 0.150(4) 0.109(4) 0.163(5) 0.081(4) 0.115(4) 0.045(3)
F2 0.120(4) 0.201(6) 0.065(3) 0.036(3) 0.047(3) 0.067(4)
F3 0.166(4) 0.115(4) 0.125(4) 0.037(3) 0.117(4) 0.034(3)
F4 0.155(6) 0.193(7) 0.288(10) -0.163(7) 0.117(6) -0.034(5)
F5 0.215(6) 0.058(4) 0.096(3) -0.019(2) 0.092(4) -0.030(3)
F6 0.141(4) 0.095(4) 0.083(3) 0.002(3) 0.037(3) -0.030(3)
F7 0.173(6) 0.177(7) 0.188(6) -0.047(5) 0.139(5) -0.023(4)
F8 0.134(4) 0.090(4) 0.076(3) 0.007(2) 0.060(3) -0.018(3)
O1 0.103(4) 0.088(4) 0.063(3) 0.009(3) 0.037(3) -0.021(3)
O2 0.137(4) 0.069(4) 0.078(3) -0.005(3) 0.066(3) -0.008(3)
C45 0.114(6) 0.076(7) 0.080(5) 0.019(5) 0.031(5) -0.010(5)
C46 0.108(6) 0.101(8) 0.095(6) -0.009(5) 0.048(5) 0.000(5)
C47 0.126(7) 0.101(7) 0.063(4) 0.003(5) 0.039(5) -0.012(5)
C48 0.126(7) 0.115(8) 0.096(6) 0.007(6) 0.080(6) -0.007(6)
C49 0.118(7) 0.144(10) 0.116(7) 0.032(7) 0.065(6) 0.022(7)
C50 0.174(12) 0.121(11) 0.32(2) -0.088(13) 0.143(14) -0.068(9)
C51 0.41(2) 0.081(8) 0.160(10) -0.031(7) 0.215(14) -0.046(10)

loop_
_atom_type_symbol
_atom_type_description
_atom_type_scat_dispersion_real
_atom_type_scat_dispersion_imag
_atom_type_scat_source
C C 0.0064 0.0035 'International Tables Vol C Tables 4.2.6.8 and 6.1.1.4'
H H 0.0000 0.0000 'International Tables Vol C Tables 4.2.6.8 and 6.1.1.4'
N N 0.0116 0.0070 'International Tables Vol C Tables 4.2.6.8 and 6.1.1.4'
O O 0.0197 0.0128 'International Tables Vol C Tables 4.2.6.8 and 6.1.1.4'
Fe Fe 0.2361 1.5553 'International Tables Vol C Tables 4.2.6.8 and 6.1.1.4'
B B 0.0028 0.0015 'International Tables Vol C Tables 4.2.6.8 and 6.1.1.4'
F F 0.0307 0.0215 'International Tables Vol C Tables 4.2.6.8 and 6.1.1.4'

loop_
_geom_angle_atom_site_label_1
_geom_angle_atom_site_label_2
_geom_angle_atom_site_label_3
_geom_angle
N3 Fe1 N8 174.49(18)
N3 Fe1 N6 100.2(2)
N8 Fe1 N6 76.1(2)
N3 Fe1 N1 76.3(2)
N8 Fe1 N1 99.5(2)
N6 Fe1 N1 92.00(18)
N3 Fe1 N9 108.8(2)
N8 Fe1 N9 74.9(2)
N6 Fe1 N9 150.9(3)
N1 Fe1 N9 95.03(18)
N3 Fe1 N4 75.1(2)
N8 Fe1 N4 109.0(2)
N6 Fe1 N4 92.20(18)
N1 Fe1 N4 151.4(2)
N9 Fe1 N4 94.92(17)
C7 N1 C1 105.2(6)
C7 N1 Fe1 112.8(4)
C1 N1 Fe1 142.0(5)
C7 N2 C6 107.4(6)
C7 N2 H1 126.3
C6 N2 H1 126.3
C8 N3 C12 119.8(6)
C8 N3 Fe1 119.6(4)
C12 N3 Fe1 120.5(5)
C13 N4 N5 105.5(5)
C13 N4 Fe1 114.8(4)
N5 N4 Fe1 138.0(4)
N4 N5 C15 113.1(6)
N4 N5 H2 123.5
C15 N5 H2 123.5
C29 N6 C23 105.7(6)
C29 N6 Fe1 113.2(4)
C23 N6 Fe1 141.0(6)
C28 N7 C29 106.2(7)
C28 N7 H3 126.9
C29 N7 H3 126.9
C34 N8 C30 120.8(6)
C34 N8 Fe1 119.9(4)
C30 N8 Fe1 119.0(5)
N10 N9 C35 104.3(5)
N10 N9 Fe1 140.3(5)
C35 N9 Fe1 115.4(4)
N9 N10 C37 114.2(6)
N9 N10 H4 122.9
C37 N10 H4 122.9
N1 C1 C2 130.9(7)
N1 C1 C6 109.4(6)
C2 C1 C6 119.7(6)
C1 C2 C3 116.6(7)
C1 C2 H5 121.7
C3 C2 H5 121.7
C4 C3 C2 122.4(7)
C4 C3 H6 118.8
C2 C3 H6 118.8
C5 C4 C3 121.7(6)
C5 C4 H7 119.2
C3 C4 H7 119.2
C4 C5 C6 116.4(7)
C4 C5 H8 121.8
C6 C5 H8 121.8
C5 C6 N2 131.2(7)
C5 C6 C1 123.3(6)
N2 C6 C1 105.6(5)
N2 C7 N1 112.5(5)
N2 C7 C8 128.6(7)
N1 C7 C8 118.9(6)
N3 C8 C9 122.1(5)
N3 C8 C7 112.2(6)
C9 C8 C7 125.7(6)
C10 C9 C8 117.9(7)
C10 C9 H9 121.0
C8 C9 H9 121.0
C9 C10 C11 120.0(8)
C9 C10 H10 120.0
C11 C10 H10 120.0
C12 C11 C10 119.1(6)
C12 C11 H11 120.5
C10 C11 H11 120.5
C11 C12 N3 121.0(6)
C11 C12 C13 127.7(6)
N3 C12 C13 111.2(6)
N4 C13 C14 110.2(6)
N4 C13 C12 118.0(5)
C14 C13 C12 131.4(6)
C15 C14 C13 105.3(6)
C15 C14 H12 127.3
C13 C14 H12 127.3
N5 C15 C14 105.9(6)
N5 C15 C16 124.3(7)
C14 C15 C16 129.6(6)
C21 C16 C17 117.5(6)
C21 C16 C15 122.4(6)
C17 C16 C15 120.0(7)
C18 C17 C16 120.8(7)
C18 C17 H13 119.6
C16 C17 H13 119.6
C17 C18 C19 122.6(7)
C17 C18 H14 118.7
C19 C18 H14 118.7
C20 C19 C18 116.8(6)
C20 C19 C22 121.6(7)
C18 C19 C22 121.6(6)
C19 C20 C21 120.9(7)
C19 C20 H15 119.6
C21 C20 H15 119.6
C16 C21 C20 121.4(6)
C16 C21 H16 119.3
C20 C21 H16 119.3
C19 C22 H43 109.5
C19 C22 H44 109.5
H43 C22 H44 109.5
C19 C22 H45 109.5
H43 C22 H45 109.5
H44 C22 H45 109.5
N6 C23 C24 130.7(8)
N6 C23 C28 108.8(8)
C24 C23 C28 120.4(8)
C23 C24 C25 117.5(9)
C23 C24 H17 121.2
C25 C24 H17 121.2
C26 C25 C24 119.6(10)
C26 C25 H18 120.2
C24 C25 H18 120.2
C25 C26 C27 124.5(9)
C25 C26 H19 117.8
C27 C26 H19 117.8
C28 C27 C26 114.7(10)
C28 C27 H20 122.6
C26 C27 H20 122.6
N7 C28 C27 130.0(9)
N7 C28 C23 106.8(7)
C27 C28 C23 123.2(10)
N6 C29 N7 112.4(7)
N6 C29 C30 120.3(6)
N7 C29 C30 127.3(7)
N8 C30 C31 121.0(7)
N8 C30 C29 111.1(6)
C31 C30 C29 127.9(6)
C32 C31 C30 117.3(7)
C32 C31 H21 121.3
C30 C31 H21 121.3
C33 C32 C31 120.4(8)
C33 C32 H22 119.8
C31 C32 H22 119.8
C32 C33 C34 120.1(8)
C32 C33 H23 119.9
C34 C33 H23 119.9
N8 C34 C33 120.3(6)
N8 C34 C35 113.5(6)
C33 C34 C35 126.2(6)
N9 C35 C36 109.5(5)
N9 C35 C34 116.0(6)
C36 C35 C34 134.4(6)
C37 C36 C35 107.3(6)
C37 C36 H24 126.3
C35 C36 H24 126.3
N10 C37 C36 104.7(6)
N10 C37 C38 123.4(7)
C36 C37 C38 131.9(7)
C39 C38 C43 116.9(7)
C39 C38 C37 120.2(7)
C43 C38 C37 122.9(7)
C38 C39 C40 121.8(9)
C38 C39 H25 119.1
C40 C39 H25 119.1
C39 C40 C41 120.5(8)
C39 C40 H26 119.8
C41 C40 H26 119.8
C42 C41 C40 116.7(7)
C42 C41 C44 123.0(8)
C40 C41 C44 120.1(8)
C41 C42 C43 123.3(8)
C41 C42 H27 118.3
C43 C42 H27 118.3
C42 C43 C38 120.8(7)
C42 C43 H28 119.6
C38 C43 H28 119.6
C41 C44 H46 109.5
C41 C44 H47 109.5
H46 C44 H47 109.5
C41 C44 H48 109.5
H46 C44 H48 109.5
H47 C44 H48 109.5
F1 B1 F3 109.4(7)
F1 B1 F4 105.9(8)
F3 B1 F4 112.5(8)
F1 B1 F2 110.6(7)
F3 B1 F2 112.2(6)
F4 B1 F2 106.0(8)
F6 B2 F8 113.9(7)
F6 B2 F5 114.7(9)
F8 B2 F5 110.8(7)
F6 B2 F7 105.8(7)
F8 B2 F7 105.2(8)
F5 B2 F7 105.4(7)
C48 O1 C45 114.0(6)
C51 O2 H55 109.5
O1 C45 C46 107.1(7)
O1 C45 C47 106.8(8)
C46 C45 C47 114.2(8)
O1 C45 H29 109.5
C46 C45 H29 109.5
C47 C45 H29 109.5
C45 C46 H30 109.5
C45 C46 H31 109.5
H30 C46 H31 109.5
C45 C46 H32 109.5
H30 C46 H32 109.5
H31 C46 H32 109.5
C45 C47 H33 109.5
C45 C47 H34 109.5
H33 C47 H34 109.5
C45 C47 H35 109.5
H33 C47 H35 109.5
H34 C47 H35 109.5
O1 C48 C50 109.5(8)
O1 C48 C49 108.1(8)
C50 C48 C49 113.9(10)
O1 C48 H36 108.4
C50 C48 H36 108.4
C49 C48 H36 108.4
C48 C49 H37 109.5
C48 C49 H38 109.5
H37 C49 H38 109.5
C48 C49 H39 109.5
H37 C49 H39 109.5
H38 C49 H39 109.5
C48 C50 H40 109.5
C48 C50 H41 109.5
H40 C50 H41 109.5
C48 C50 H42 109.5
H40 C50 H42 109.5
H41 C50 H42 109.5
O2 C51 H49 109.5
O2 C51 H50 109.5
H49 C51 H50 109.5
O2 C51 H51 109.5
H49 C51 H51 109.5
H50 C51 H51 109.5

loop_
_geom_bond_atom_site_label_1
_geom_bond_atom_site_label_2
_geom_bond_distance
Fe1 N3 2.075(5)
Fe1 N8 2.104(5)
Fe1 N6 2.136(5)
Fe1 N1 2.144(5)
Fe1 N9 2.145(5)
Fe1 N4 2.156(5)
N1 C7 1.345(8)
N1 C1 1.390(7)
N2 C7 1.343(8)
N2 C6 1.394(8)
N2 H1 0.8800
N3 C8 1.328(8)
N3 C12 1.371(7)
N4 C13 1.345(8)
N4 N5 1.350(7)
N5 C15 1.356(8)
N5 H2 0.8800
N6 C29 1.343(9)
N6 C23 1.366(9)
N7 C28 1.366(10)
N7 C29 1.373(9)
N7 H3 0.8800
N8 C34 1.334(8)
N8 C30 1.350(8)
N9 N10 1.322(7)
N9 C35 1.379(8)
N10 C37 1.360(8)
N10 H4 0.8800
C1 C2 1.391(9)
C1 C6 1.400(9)
C2 C3 1.395(9)
C2 H5 0.9500
C3 C4 1.388(10)
C3 H6 0.9500
C4 C5 1.364(9)
C4 H7 0.9500
C5 C6 1.387(8)
C5 H8 0.9500
C7 C8 1.456(8)
C8 C9 1.394(10)
C9 C10 1.390(10)
C9 H9 0.9500
C10 C11 1.391(10)
C10 H10 0.9500
C11 C12 1.370(9)
C11 H11 0.9500
C12 C13 1.446(9)
C13 C14 1.421(8)
C14 C15 1.396(10)
C14 H12 0.9500
C15 C16 1.439(9)
C16 C21 1.386(10)
C16 C17 1.410(9)
C17 C18 1.355(9)
C17 H13 0.9500
C18 C19 1.404(11)
C18 H14 0.9500
C19 C20 1.394(9)
C19 C22 1.502(9)
C20 C21 1.398(9)
C20 H15 0.9500
C21 H16 0.9500
C22 H43 0.9800
C22 H44 0.9800
C22 H45 0.9800
C23 C24 1.369(11)
C23 C28 1.420(11)
C24 C25 1.416(11)
C24 H17 0.9500
C25 C26 1.382(13)
C25 H18 0.9500
C26 C27 1.384(14)
C26 H19 0.9500
C27 C28 1.374(11)
C27 H20 0.9500
C29 C30 1.450(10)
C30 C31 1.402(11)
C31 C32 1.393(11)
C31 H21 0.9500
C32 C33 1.353(10)
C32 H22 0.9500
C33 C34 1.386(10)
C33 H23 0.9500
C34 C35 1.443(9)
C35 C36 1.382(9)
C36 C37 1.377(9)
C36 H24 0.9500
C37 C38 1.456(9)
C38 C39 1.378(11)
C38 C43 1.394(10)
C39 C40 1.386(11)
C39 H25 0.9500
C40 C41 1.418(12)
C40 H26 0.9500
C41 C42 1.342(11)
C41 C44 1.530(10)
C42 C43 1.379(9)
C42 H27 0.9500
C43 H28 0.9500
C44 H46 0.9800
C44 H47 0.9800
C44 H48 0.9800
B1 F1 1.326(10)
B1 F3 1.344(9)
B1 F4 1.353(10)
B1 F2 1.363(10)
B2 F6 1.310(10)
B2 F8 1.350(9)
B2 F5 1.369(11)
B2 F7 1.434(11)
O1 C48 1.410(10)
O1 C45 1.461(10)
O2 C51 1.389(11)
O2 H55 0.8400
O3 C52 1.574(19)
C45 C46 1.517(12)
C45 C47 1.518(12)
C45 H29 1.0000
C46 H30 0.9800
C46 H31 0.9800
C46 H32 0.9800
C47 H33 0.9800
C47 H34 0.9800
C47 H35 0.9800
C48 C50 1.474(14)
C48 C49 1.493(12)
C48 H36 1.0000
C49 H37 0.9800
C49 H38 0.9800
C49 H39 0.9800
C50 H40 0.9800
C50 H41 0.9800
C50 H42 0.9800
C51 H49 0.9800
C51 H50 0.9800
C51 H51 0.9800

loop_
_geom_torsion_atom_site_label_1
_geom_torsion_atom_site_label_2
_geom_torsion_atom_site_label_3
_geom_torsion_atom_site_label_4
_geom_torsion
C13 N4 N5 C15 -0.6(6)
Fe1 N4 N5 C15 162.7(4)
C35 N9 N10 C37 -0.2(6)
Fe1 N9 N10 C37 179.3(4)
C7 N1 C1 C2 -177.6(6)
Fe1 N1 C1 C2 5.6(11)
C7 N1 C1 C6 -0.1(6)
Fe1 N1 C1 C6 -176.9(4)
N1 C1 C2 C3 178.4(6)
C6 C1 C2 C3 1.0(8)
C1 C2 C3 C4 -0.7(9)
C2 C3 C4 C5 0.3(10)
C3 C4 C5 C6 -0.1(9)
C4 C5 C6 N2 -178.9(6)
C4 C5 C6 C1 0.5(9)
C7 N2 C6 C5 178.4(6)
C7 N2 C6 C1 -1.1(6)
N1 C1 C6 C5 -178.9(5)
C2 C1 C6 C5 -1.0(9)
N1 C1 C6 N2 0.7(6)
C2 C1 C6 N2 178.6(5)
C6 N2 C7 N1 1.1(6)
C6 N2 C7 C8 -177.3(6)
C1 N1 C7 N2 -0.7(6)
Fe1 N1 C7 N2 177.2(4)
C1 N1 C7 C8 177.9(5)
Fe1 N1 C7 C8 -4.2(7)
C12 N3 C8 C9 -1.5(9)
Fe1 N3 C8 C9 -179.7(5)
C12 N3 C8 C7 177.1(5)
Fe1 N3 C8 C7 -1.1(7)
N2 C7 C8 N3 -178.1(5)
N1 C7 C8 N3 3.6(8)
N2 C7 C8 C9 0.5(10)
N1 C7 C8 C9 -177.8(6)
N3 C8 C9 C10 -0.7(11)
C7 C8 C9 C10 -179.1(7)
C8 C9 C10 C11 1.1(12)
C9 C10 C11 C12 0.6(12)
C10 C11 C12 N3 -2.9(11)
C10 C11 C12 C13 175.4(7)
C8 N3 C12 C11 3.3(9)
Fe1 N3 C12 C11 -178.5(5)
C8 N3 C12 C13 -175.2(5)
Fe1 N3 C12 C13 3.0(7)
N5 N4 C13 C14 0.6(6)
Fe1 N4 C13 C14 -167.1(4)
N5 N4 C13 C12 174.4(5)
Fe1 N4 C13 C12 6.6(6)
C11 C12 C13 N4 175.3(7)
N3 C12 C13 N4 -6.3(8)
C11 C12 C13 C14 -12.5(11)
N3 C12 C13 C14 165.9(6)
N4 C13 C14 C15 -0.4(7)
C12 C13 C14 C15 -173.1(6)
N4 N5 C15 C14 0.3(6)
N4 N5 C15 C16 -175.1(5)
C13 C14 C15 N5 0.1(6)
C13 C14 C15 C16 175.1(6)
N5 C15 C16 C21 12.0(9)
C14 C15 C16 C21 -162.2(6)
N5 C15 C16 C17 -171.6(6)
C14 C15 C16 C17 14.1(10)
C21 C16 C17 C18 -0.7(9)
C15 C16 C17 C18 -177.2(6)
C16 C17 C18 C19 1.4(10)
C17 C18 C19 C20 -1.8(10)
C17 C18 C19 C22 179.6(6)
C18 C19 C20 C21 1.5(9)
C22 C19 C20 C21 -179.9(6)
C17 C16 C21 C20 0.4(9)
C15 C16 C21 C20 176.9(6)
C19 C20 C21 C16 -0.9(9)
C29 N6 C23 C24 -177.9(7)
Fe1 N6 C23 C24 1.0(12)
C29 N6 C23 C28 0.4(7)
Fe1 N6 C23 C28 179.3(5)
N6 C23 C24 C25 178.1(7)
C28 C23 C24 C25 0.0(10)
C23 C24 C25 C26 0.8(11)
C24 C25 C26 C27 -0.2(13)
C25 C26 C27 C28 -1.2(12)
C29 N7 C28 C27 179.7(7)
C29 N7 C28 C23 -0.2(7)
C26 C27 C28 N7 -177.8(7)
C26 C27 C28 C23 2.0(11)
N6 C23 C28 N7 -0.1(7)
C24 C23 C28 N7 178.4(6)
N6 C23 C28 C27 -180.0(6)
C24 C23 C28 C27 -1.5(10)
C23 N6 C29 N7 -0.5(7)
Fe1 N6 C29 N7 -179.8(4)
C23 N6 C29 C30 179.1(6)
Fe1 N6 C29 C30 -0.2(7)
C28 N7 C29 N6 0.4(7)
C28 N7 C29 C30 -179.1(6)
C34 N8 C30 C31 0.6(9)
Fe1 N8 C30 C31 -171.8(5)
C34 N8 C30 C29 179.2(5)
Fe1 N8 C30 C29 6.7(7)
N6 C29 C30 N8 -4.1(8)
N7 C29 C30 N8 175.4(6)
N6 C29 C30 C31 174.3(6)
N7 C29 C30 C31 -6.2(11)
N8 C30 C31 C32 0.9(10)
C29 C30 C31 C32 -177.4(7)
C30 C31 C32 C33 -3.6(12)
C31 C32 C33 C34 4.9(12)
C30 N8 C34 C33 0.5(9)
Fe1 N8 C34 C33 173.0(5)
C30 N8 C34 C35 -179.3(5)
Fe1 N8 C34 C35 -6.9(7)
C32 C33 C34 N8 -3.3(10)
C32 C33 C34 C35 176.5(7)
N10 N9 C35 C36 0.1(6)
Fe1 N9 C35 C36 -179.6(4)
N10 N9 C35 C34 177.4(5)
Fe1 N9 C35 C34 -2.3(6)
N8 C34 C35 N9 5.8(7)
C33 C34 C35 N9 -174.0(6)
N8 C34 C35 C36 -177.7(6)
C33 C34 C35 C36 2.4(11)
N9 C35 C36 C37 0.1(6)
C34 C35 C36 C37 -176.5(6)
N9 N10 C37 C36 0.3(7)
N9 N10 C37 C38 -178.0(5)
C35 C36 C37 N10 -0.2(6)
C35 C36 C37 C38 177.8(6)
N10 C37 C38 C39 -168.3(6)
C36 C37 C38 C39 13.9(10)
N10 C37 C38 C43 11.3(9)
C36 C37 C38 C43 -166.5(6)
C43 C38 C39 C40 -0.5(11)
C37 C38 C39 C40 179.1(7)
C38 C39 C40 C41 0.1(13)
C39 C40 C41 C42 -0.1(13)
C39 C40 C41 C44 -177.2(8)
C40 C41 C42 C43 0.5(11)
C44 C41 C42 C43 177.5(7)
C41 C42 C43 C38 -0.9(10)
C39 C38 C43 C42 0.9(9)
C37 C38 C43 C42 -178.7(6)
C48 O1 C45 C46 140.6(7)
C48 O1 C45 C47 -96.7(9)
C45 O1 C48 C50 -72.0(11)
C45 O1 C48 C49 163.4(8)
